data_4003456
loop_
_publ_author_name
'Xu, Jingjing'
'Wu, Hongping'
'Yu, Hongwei'
'Zhang, Weiguo'
'Hu, Zhanggui'
'Wang, Jiyang'
'Wu, Yicheng'
'Halasyamani, P. Shiv'

_publ_section_title
;
 Li2K4TiOGe4O12: A Stable Mid-Infrared Nonlinear Optical Material
;
_journal_name_full 'Chemistry of Materials'
_journal_paper_doi 10.1021/acs.chemmater.9b05267
_journal_year 2020
_chemical_formula_sum 'Ge4 K4 Li2 O13 Ti'
_chemical_formula_weight 716.54
_space_group_IT_number 104
_space_group_name_Hall 'P 4 -2n'
_space_group_name_H-M_alt 'P 4 n c'
_symmetry_cell_setting tetragonal
_symmetry_space_group_name_H-M 'P 4 n c'
_atom_sites_solution_hydrogens no
_atom_sites_solution_primary direct
_atom_sites_solution_secondary difmap
_audit_creation_method SHELXL-97
_cell_angle_alpha 90.00
_cell_angle_beta 90.00
_cell_angle_gamma 90.00
_cell_formula_units_Z 2
_cell_length_a 11.5984(2)
_cell_length_b 11.5984(2)
_cell_length_c 5.1800(2)
_cell_measurement_reflns_used 4723
_cell_measurement_temperature 293(2)
_cell_measurement_theta_max 29.5950
_cell_measurement_theta_min 3.5710
_cell_volume 696.83(3)
_computing_cell_refinement 'Bruker FRAMBO'
_computing_data_collection 'Bruker FRAMBO'
_computing_data_reduction 'Bruker SAINT'
_computing_molecular_graphics 'Bruker SHELXTL'
_computing_publication_material 'Bruker SHELXTL'
_computing_structure_refinement 'SHELXL-97 (Sheldrick, 1997)'
_computing_structure_solution 'SHELXS-97 (Sheldrick, 1990)'
_diffrn_ambient_temperature 293(2)
_diffrn_measured_fraction_theta_full 0.970
_diffrn_measured_fraction_theta_max 0.970
_diffrn_measurement_device_type 'multiwire proportional'
_diffrn_measurement_method 'phi and omega scans'
_diffrn_radiation_monochromator graphite
_diffrn_radiation_source 'fine-focus sealed tube'
_diffrn_radiation_type MoK\a
_diffrn_radiation_wavelength 0.71073
_diffrn_reflns_av_R_equivalents 0.0551
_diffrn_reflns_av_sigmaI/netI 0.0259
_diffrn_reflns_limit_h_max 16
_diffrn_reflns_limit_h_min -15
_diffrn_reflns_limit_k_max 16
_diffrn_reflns_limit_k_min -15
_diffrn_reflns_limit_l_max 7
_diffrn_reflns_limit_l_min -7
_diffrn_reflns_number 10141
_diffrn_reflns_theta_full 29.93
_diffrn_reflns_theta_max 29.93
_diffrn_reflns_theta_min 3.51
_exptl_absorpt_coefficient_mu 10.335
_exptl_absorpt_correction_T_max 1.00000
_exptl_absorpt_correction_T_min 0.64069
_exptl_crystal_colour colourless
_exptl_crystal_density_diffrn 3.415
_exptl_crystal_density_method 'not measured'
_exptl_crystal_description bulk
_exptl_crystal_F_000 672
_refine_diff_density_max 0.417
_refine_diff_density_min -0.352
_refine_diff_density_rms 0.089
_refine_ls_abs_structure_details 'Flack H D (1983), Acta Cryst. A39, 876-881'
_refine_ls_abs_structure_Flack -0.009(14)
_refine_ls_extinction_coef 0.0051(3)
_refine_ls_extinction_expression Fc^*^=kFc[1+0.001xFc^2^\l^3^/sin(2\q)]^-1/4^
_refine_ls_extinction_method SHELXL
_refine_ls_goodness_of_fit_ref 1.065
_refine_ls_hydrogen_treatment no
_refine_ls_matrix_type full
_refine_ls_number_parameters 58
_refine_ls_number_reflns 965
_refine_ls_number_restraints 1
_refine_ls_restrained_S_all 1.064
_refine_ls_R_factor_all 0.0196
_refine_ls_R_factor_gt 0.0175
_refine_ls_shift/su_max 0.002
_refine_ls_shift/su_mean 0.000
_refine_ls_structure_factor_coef Fsqd
_refine_ls_weighting_details 'calc w=1/[\s^2^(Fo^2^)+(0.0012P)^2^+0.6185P] where P=(Fo^2^+2Fc^2^)/3'
_refine_ls_weighting_scheme calc
_refine_ls_wR_factor_gt 0.0296
_refine_ls_wR_factor_ref 0.0300
_reflns_number_gt 917
_reflns_number_total 965
_reflns_threshold_expression >2sigma(I)
_cod_data_source_file cm9b05267_si_002.cif
_cod_data_source_block 122
_cod_depositor_comments
;
The following automatic conversions were performed:

data item '_symmetry_cell_setting' value 'Tetragonal' was changed to
'tetragonal' in accordance with the
/home/data/users/saulius/crontab/automatic-downloads/rss-feeds/ACS/lib/dictionaries/cif_core.dic
dictionary named 'cif_core.dic' version 2.4.2 last updated on
2011-04-26.

Automatic conversion script
Id: cif_fix_values 7556 2019-12-06 15:28:31Z antanas 
;
_cod_original_sg_symbol_H-M 'P4nc '
_cod_database_code 4003456

loop_
_symmetry_equiv_pos_as_xyz
'x, y, z'
'-x, -y, z'
'-y, x, z'
'y, -x, z'
'x+1/2, -y+1/2, z+1/2'
'-x+1/2, y+1/2, z+1/2'
'-y+1/2, -x+1/2, z+1/2'
'y+1/2, x+1/2, z+1/2'

loop_
_atom_site_label
_atom_site_type_symbol
_atom_site_fract_x
_atom_site_fract_y
_atom_site_fract_z
_atom_site_U_iso_or_equiv
_atom_site_adp_type
_atom_site_occupancy
_atom_site_symmetry_multiplicity
_atom_site_calc_flag
_atom_site_refinement_flags
Li1 Li 1.0000 0.5000 0.2061(16) 0.0114(11) Uani 1 2 d S
K1 K 0.76472(5) 0.92538(4) -0.08241(19) 0.02068(13) Uani 1 1 d .
Ti1 Ti 1.0000 1.0000 0.4391(3) 0.00673(13) Uani 1 4 d S
Ge1 Ge 0.779584(16) 0.608485(17) -0.06400(7) 0.00644(7) Uani 1 1 d .
O1 O 0.87221(13) 0.49364(13) -0.0454(6) 0.0112(3) Uani 1 1 d .
O2 O 0.64086(15) 0.58548(15) 0.0413(4) 0.0115(3) Uani 1 1 d .
O3 O 0.77159(15) 0.66470(16) -0.3838(3) 0.0113(3) Uani 1 1 d .
O4 O 1.0000 1.0000 0.1153(7) 0.0185(8) Uani 1 4 d S

loop_
_atom_site_aniso_label
_atom_site_aniso_U_11
_atom_site_aniso_U_22
_atom_site_aniso_U_33
_atom_site_aniso_U_23
_atom_site_aniso_U_13
_atom_site_aniso_U_12
Li1 0.023(5) 0.005(4) 0.006(3) 0.000 0.000 0.0010(18)
K1 0.0282(3) 0.0147(2) 0.0192(3) 0.0048(4) 0.0048(4) 0.00797(18)
Ti1 0.00590(18) 0.00590(18) 0.0084(3) 0.000 0.000 0.000
Ge1 0.00558(10) 0.00721(10) 0.00654(10) 0.00073(17) -0.00016(19) -0.00068(7)
O1 0.0095(7) 0.0107(6) 0.0134(8) 0.0011(10) -0.0003(10) 0.0026(5)
O2 0.0083(8) 0.0105(8) 0.0157(7) -0.0009(7) 0.0021(7) -0.0023(7)
O3 0.0091(8) 0.0162(9) 0.0087(7) 0.0046(7) -0.0007(6) -0.0035(7)
O4 0.0215(13) 0.0215(13) 0.0125(18) 0.000 0.000 0.000

loop_
_atom_type_symbol
_atom_type_description
_atom_type_scat_dispersion_real
_atom_type_scat_dispersion_imag
_atom_type_scat_source
Ge Ge 0.1547 1.8001 'International Tables Vol C Tables 4.2.6.8 and 6.1.1.4'
Ti Ti 0.2776 0.4457 'International Tables Vol C Tables 4.2.6.8 and 6.1.1.4'
K K 0.2009 0.2494 'International Tables Vol C Tables 4.2.6.8 and 6.1.1.4'
Li Li -0.0003 0.0001 'International Tables Vol C Tables 4.2.6.8 and 6.1.1.4'
O O 0.0106 0.0060 'International Tables Vol C Tables 4.2.6.8 and 6.1.1.4'

loop_
_geom_angle_atom_site_label_1
_geom_angle_atom_site_label_2
_geom_angle_atom_site_label_3
_geom_angle
_geom_angle_site_symmetry_1
_geom_angle_site_symmetry_3
O1 Li1 O1 98.1(4) 7_665 8_545
O1 Li1 O1 119.25(8) 7_665 .
O1 Li1 O1 112.08(8) 8_545 .
O1 Li1 O1 112.08(8) 7_665 2_765
O1 Li1 O1 119.25(8) 8_545 2_765
O1 Li1 O1 97.4(4) . 2_765
O1 Li1 Li1 130.94(19) 7_665 7_664
O1 Li1 Li1 130.94(19) 8_545 7_664
O1 Li1 Li1 48.72(19) . 7_664
O1 Li1 Li1 48.72(19) 2_765 7_664
O1 Li1 Li1 49.06(19) 7_665 7_665
O1 Li1 Li1 49.06(19) 8_545 7_665
O1 Li1 Li1 131.28(19) . 7_665
O1 Li1 Li1 131.28(18) 2_765 7_665
Li1 Li1 Li1 180.000(2) 7_664 7_665
O1 Li1 Ge1 30.46(5) 7_665 7_665
O1 Li1 Ge1 110.9(3) 8_545 7_665
O1 Li1 Ge1 88.83(5) . 7_665
O1 Li1 Ge1 121.96(9) 2_765 7_665
Li1 Li1 Ge1 112.68(14) 7_664 7_665
Li1 Li1 Ge1 67.32(14) 7_665 7_665
O1 Li1 Ge1 110.9(3) 7_665 8_545
O1 Li1 Ge1 30.46(5) 8_545 8_545
O1 Li1 Ge1 121.96(9) . 8_545
O1 Li1 Ge1 88.83(5) 2_765 8_545
Li1 Li1 Ge1 112.68(14) 7_664 8_545
Li1 Li1 Ge1 67.32(14) 7_665 8_545
Ge1 Li1 Ge1 134.6(3) 7_665 8_545
O1 Li1 Ge1 91.14(6) 7_665 .
O1 Li1 Ge1 123.89(7) 8_545 .
O1 Li1 Ge1 28.30(5) . .
O1 Li1 Ge1 107.4(3) 2_765 .
Li1 Li1 Ge1 63.85(13) 7_664 .
Li1 Li1 Ge1 116.15(13) 7_665 .
Ge1 Li1 Ge1 60.902(9) 7_665 .
Ge1 Li1 Ge1 145.71(3) 8_545 .
O1 Li1 Ge1 123.89(7) 7_665 2_765
O1 Li1 Ge1 91.14(6) 8_545 2_765
O1 Li1 Ge1 107.4(3) . 2_765
O1 Li1 Ge1 28.30(5) 2_765 2_765
Li1 Li1 Ge1 63.85(13) 7_664 2_765
Li1 Li1 Ge1 116.15(13) 7_665 2_765
Ge1 Li1 Ge1 145.71(3) 7_665 2_765
Ge1 Li1 Ge1 60.902(9) 8_545 2_765
Ge1 Li1 Ge1 127.7(3) . 2_765
O1 Li1 K1 63.86(10) 7_665 5_565
O1 Li1 K1 90.86(18) 8_545 5_565
O1 Li1 K1 155.1(3) . 5_565
O1 Li1 K1 61.41(8) 2_765 5_565
Li1 Li1 K1 108.95(14) 7_664 5_565
Li1 Li1 K1 71.05(13) 7_665 5_565
Ge1 Li1 K1 91.90(11) 7_665 5_565
Ge1 Li1 K1 73.52(8) 8_545 5_565
Ge1 Li1 K1 140.77(5) . 5_565
Ge1 Li1 K1 60.774(15) 2_765 5_565
O1 Li1 K1 90.86(18) 7_665 6_645
O1 Li1 K1 63.86(10) 8_545 6_645
O1 Li1 K1 61.41(8) . 6_645
O1 Li1 K1 155.1(3) 2_765 6_645
Li1 Li1 K1 108.95(13) 7_664 6_645
Li1 Li1 K1 71.05(14) 7_665 6_645
Ge1 Li1 K1 73.52(8) 7_665 6_645
Ge1 Li1 K1 91.90(11) 8_545 6_645
Ge1 Li1 K1 60.774(15) . 6_645
Ge1 Li1 K1 140.77(5) 2_765 6_645
K1 Li1 K1 142.1(3) 5_565 6_645
O3 K1 O2 80.59(6) 7_665 7_664
O3 K1 O2 134.31(6) 7_665 6_654
O2 K1 O2 57.29(7) 7_664 6_654
O3 K1 O1 135.16(6) 7_665 6_654
O2 K1 O1 80.74(7) 7_664 6_654
O2 K1 O1 59.46(5) 6_654 6_654
O3 K1 O3 135.57(8) 7_665 6_655
O2 K1 O3 126.75(5) 7_664 6_655
O2 K1 O3 71.98(5) 6_654 6_655
O1 K1 O3 87.44(5) 6_654 6_655
O3 K1 O4 80.59(5) 7_665 .
O2 K1 O4 75.44(7) 7_664 .
O2 K1 O4 72.89(7) 6_654 .
O1 K1 O4 132.30(7) 6_654 .
O3 K1 O4 75.30(4) 6_655 .
O3 K1 O1 96.02(5) 7_665 3_655
O2 K1 O1 127.74(7) 7_664 3_655
O2 K1 O1 122.61(6) 6_654 3_655
O1 K1 O1 65.37(4) 6_654 3_655
O3 K1 O1 91.58(5) 6_655 3_655
O4 K1 O1 156.00(10) . 3_655
O3 K1 O1 91.63(6) 7_665 6_655
O2 K1 O1 168.15(6) 7_664 6_655
O2 K1 O1 126.40(5) 6_654 6_655
O1 K1 O1 110.97(5) 6_654 6_655
O3 K1 O1 54.51(4) 6_655 6_655
O4 K1 O1 94.57(8) . 6_655
O1 K1 O1 61.64(5) 3_655 6_655
O3 K1 Ge1 153.74(5) 7_665 6_654
O2 K1 Ge1 74.99(5) 7_664 6_654
O2 K1 Ge1 31.21(3) 6_654 6_654
O1 K1 Ge1 31.00(3) 6_654 6_654
O3 K1 Ge1 69.05(3) 6_655 6_654
O4 K1 Ge1 102.13(5) . 6_654
O1 K1 Ge1 91.40(5) 3_655 6_654
O1 K1 Ge1 113.95(4) 6_655 6_654
O3 K1 Li1 129.19(6) 7_665 5_464
O2 K1 Li1 114.90(14) 7_664 5_464
O2 K1 Li1 87.78(10) 6_654 5_464
O1 K1 Li1 35.53(13) 6_654 5_464
O3 K1 Li1 75.25(7) 6_655 5_464
O4 K1 Li1 148.58(2) . 5_464
O1 K1 Li1 35.12(9) 3_655 5_464
O1 K1 Li1 76.94(14) 6_655 5_464
Ge1 K1 Li1 56.65(10) 6_654 5_464
O3 K1 O3 53.26(3) 7_665 .
O2 K1 O3 53.55(5) 7_664 .
O2 K1 O3 104.54(5) 6_654 .
O1 K1 O3 83.08(5) 6_654 .
O3 K1 O3 170.31(5) 6_655 .
O4 K1 O3 112.73(4) . .
O1 K1 O3 82.70(5) 3_655 .
O1 K1 O3 127.67(4) 6_655 .
Ge1 K1 O3 103.15(4) 6_654 .
Li1 K1 O3 95.75(8) 5_464 .
O3 K1 Ge1 105.96(5) 7_665 6_655
O2 K1 Ge1 145.42(4) 7_664 6_655
O2 K1 Ge1 100.61(4) 6_654 6_655
O1 K1 Ge1 112.44(4) 6_654 6_655
O3 K1 Ge1 30.99(3) 6_655 6_655
O4 K1 Ge1 72.38(5) . 6_655
O1 K1 Ge1 85.98(5) 3_655 6_655
O1 K1 Ge1 29.24(3) 6_655 6_655
Ge1 K1 Ge1 99.652(14) 6_654 6_655
Li1 K1 Ge1 87.67(11) 5_464 6_655
O3 K1 Ge1 154.71(4) . 6_655
O4 Ti1 O2 105.49(6) . 8
O4 Ti1 O2 105.49(6) . 6_655
O2 Ti1 O2 85.91(3) 8 6_655
O4 Ti1 O2 105.49(6) . 7_665
O2 Ti1 O2 149.03(13) 8 7_665
O2 Ti1 O2 85.91(3) 6_655 7_665
O4 Ti1 O2 105.49(6) . 5_565
O2 Ti1 O2 85.91(3) 8 5_565
O2 Ti1 O2 149.03(13) 6_655 5_565
O2 Ti1 O2 85.91(3) 7_665 5_565
O4 Ti1 K1 130.88(2) . 2_776
O2 Ti1 K1 43.67(5) 8 2_776
O2 Ti1 K1 107.74(6) 6_655 2_776
O2 Ti1 K1 111.95(7) 7_665 2_776
O2 Ti1 K1 49.14(6) 5_565 2_776
O4 Ti1 K1 130.88(2) . 4_576
O2 Ti1 K1 49.14(6) 8 4_576
O2 Ti1 K1 43.67(5) 6_655 4_576
O2 Ti1 K1 107.74(6) 7_665 4_576
O2 Ti1 K1 111.95(7) 5_565 4_576
K1 Ti1 K1 64.63(3) 2_776 4_576
O4 Ti1 K1 130.88(2) . 1_556
O2 Ti1 K1 111.95(7) 8 1_556
O2 Ti1 K1 49.14(6) 6_655 1_556
O2 Ti1 K1 43.67(5) 7_665 1_556
O2 Ti1 K1 107.74(6) 5_565 1_556
K1 Ti1 K1 98.23(5) 2_776 1_556
K1 Ti1 K1 64.63(3) 4_576 1_556
O4 Ti1 K1 130.88(2) . 3_756
O2 Ti1 K1 107.74(6) 8 3_756
O2 Ti1 K1 111.95(7) 6_655 3_756
O2 Ti1 K1 49.14(6) 7_665 3_756
O2 Ti1 K1 43.67(5) 5_565 3_756
K1 Ti1 K1 64.63(3) 2_776 3_756
K1 Ti1 K1 98.23(5) 4_576 3_756
K1 Ti1 K1 64.63(3) 1_556 3_756
O4 Ti1 K1 46.66(2) . .
O2 Ti1 K1 135.31(6) 8 .
O2 Ti1 K1 73.86(6) 6_655 .
O2 Ti1 K1 69.85(6) 7_665 .
O2 Ti1 K1 130.13(6) 5_565 .
K1 Ti1 K1 177.54(4) 2_776 .
K1 Ti1 K1 116.694(7) 4_576 .
K1 Ti1 K1 84.224(12) 1_556 .
K1 Ti1 K1 116.693(7) 3_756 .
O4 Ti1 K1 46.66(2) . 4_575
O2 Ti1 K1 73.86(6) 8 4_575
O2 Ti1 K1 69.85(6) 6_655 4_575
O2 Ti1 K1 130.13(6) 7_665 4_575
O2 Ti1 K1 135.31(6) 5_565 4_575
K1 Ti1 K1 116.694(7) 2_776 4_575
K1 Ti1 K1 84.224(12) 4_576 4_575
K1 Ti1 K1 116.694(7) 1_556 4_575
K1 Ti1 K1 177.54(4) 3_756 4_575
K1 Ti1 K1 61.90(2) . 4_575
O4 Ti1 K1 46.66(2) . 3_755
O2 Ti1 K1 130.13(6) 8 3_755
O2 Ti1 K1 135.31(6) 6_655 3_755
O2 Ti1 K1 73.86(5) 7_665 3_755
O2 Ti1 K1 69.85(6) 5_565 3_755
K1 Ti1 K1 116.694(7) 2_776 3_755
K1 Ti1 K1 177.54(4) 4_576 3_755
K1 Ti1 K1 116.693(7) 1_556 3_755
K1 Ti1 K1 84.224(12) 3_756 3_755
K1 Ti1 K1 61.90(2) . 3_755
K1 Ti1 K1 93.32(4) 4_575 3_755
O1 Ge1 O2 116.61(9) . .
O1 Ge1 O3 111.66(12) . .
O2 Ge1 O3 107.64(8) . .
O1 Ge1 O3 110.32(9) . 7_665
O2 Ge1 O3 106.98(9) . 7_665
O3 Ge1 O3 102.62(6) . 7_665
O1 Ge1 Li1 35.53(12) . 7_664
O2 Ge1 Li1 146.47(6) . 7_664
O3 Ge1 Li1 80.43(15) . 7_664
O3 Ge1 Li1 102.60(9) 7_665 7_664
O1 Ge1 Li1 33.11(11) . .
O2 Ge1 Li1 123.51(12) . .
O3 Ge1 Li1 126.62(14) . .
O3 Ge1 Li1 77.76(9) 7_665 .
Li1 Ge1 Li1 48.835(8) 7_664 .
O1 Ge1 K1 63.71(9) . 6_645
O2 Ge1 K1 61.12(6) . 6_645
O3 Ge1 K1 157.70(6) . 6_645
O3 Ge1 K1 99.25(6) 7_665 6_645
Li1 Ge1 K1 99.06(11) 7_664 6_645
Li1 Ge1 K1 62.57(9) . 6_645
O1 Ge1 K1 70.12(9) . 6_644
O2 Ge1 K1 90.69(6) . 6_644
O3 Ge1 K1 59.72(6) . 6_644
O3 Ge1 K1 158.74(6) 7_665 6_644
Li1 Ge1 K1 64.77(10) 7_664 6_644
Li1 Ge1 K1 102.61(11) . 6_644
K1 Ge1 K1 99.652(14) 6_645 6_644
O1 Ge1 K1 143.79(5) . .
O2 Ge1 K1 96.85(6) . .
O3 Ge1 K1 66.94(6) . .
O3 Ge1 K1 41.99(6) 7_665 .
Li1 Ge1 K1 115.83(3) 7_664 .
Li1 Ge1 K1 116.42(3) . .
K1 Ge1 K1 130.67(3) 6_645 .
K1 Ge1 K1 125.84(3) 6_644 .
O1 Ge1 K1 131.71(10) . 7_665
O2 Ge1 K1 41.93(6) . 7_665
O3 Ge1 K1 116.24(6) . 7_665
O3 Ge1 K1 65.05(6) 7_665 7_665
Li1 Ge1 K1 160.38(14) 7_664 7_665
Li1 Ge1 K1 111.91(13) . 7_665
K1 Ge1 K1 69.65(2) 6_645 7_665
K1 Ge1 K1 131.535(16) 6_644 7_665
K1 Ge1 K1 66.145(16) . 7_665
O1 Ge1 K1 79.12(5) . 3_755
O2 Ge1 K1 155.08(6) . 3_755
O3 Ge1 K1 81.49(6) . 3_755
O3 Ge1 K1 48.12(6) 7_665 3_755
Li1 Ge1 K1 56.62(4) 7_664 3_755
Li1 Ge1 K1 58.99(5) . 3_755
K1 Ge1 K1 117.07(2) 6_645 3_755
K1 Ge1 K1 113.52(2) 6_644 3_755
K1 Ge1 K1 64.759(17) . 3_755
K1 Ge1 K1 113.161(17) 7_665 3_755
O1 Ge1 K1 135.91(10) . 7_664
O2 Ge1 K1 72.84(6) . 7_664
O3 Ge1 K1 35.47(6) . 7_664
O3 Ge1 K1 106.68(6) 7_665 7_664
Li1 Ge1 K1 113.27(14) 7_664 7_664
Li1 Ge1 K1 161.74(13) . 7_664
K1 Ge1 K1 131.995(16) 6_645 7_664
K1 Ge1 K1 66.69(2) 6_644 7_664
K1 Ge1 K1 64.816(17) . 7_664
K1 Ge1 K1 85.596(11) 7_665 7_664
K1 Ge1 K1 110.321(18) 3_755 7_664
Ge1 O1 Li1 114.01(14) . 7_664
Ge1 O1 Li1 118.59(13) . .
Li1 O1 Li1 82.22(6) 7_664 .
Ge1 O1 K1 85.28(8) . 6_645
Li1 O1 K1 159.77(15) 7_664 6_645
Li1 O1 K1 83.06(19) . 6_645
Ge1 O1 K1 151.92(9) . 4_565
Li1 O1 K1 81.02(6) 7_664 4_565
Li1 O1 K1 85.80(7) . 4_565
K1 O1 K1 84.14(5) 6_645 4_565
Ge1 O1 K1 80.64(9) . 6_644
Li1 O1 K1 79.62(19) 7_664 6_644
Li1 O1 K1 157.88(17) . 6_644
K1 O1 K1 110.97(5) 6_645 6_644
K1 O1 K1 79.02(5) 4_565 6_644
Ge1 O2 Ti1 139.79(11) . 5_464
Ge1 O2 K1 113.10(8) . 7_665
Ti1 O2 K1 106.13(7) 5_464 7_665
Ge1 O2 K1 87.67(7) . 6_645
Ti1 O2 K1 99.79(7) 5_464 6_645
K1 O2 K1 91.95(7) 7_665 6_645
Ge1 O3 Ge1 125.06(10) . 7_664
Ge1 O3 K1 121.42(8) . 7_664
Ge1 O3 K1 110.90(8) 7_664 7_664
Ge1 O3 K1 89.28(7) . 6_644
Ge1 O3 K1 105.33(8) 7_664 6_644
K1 O3 K1 91.83(6) 7_664 6_644
Ge1 O3 K1 84.25(6) . .
Ge1 O3 K1 86.38(7) 7_664 .
K1 O3 K1 83.27(5) 7_664 .
K1 O3 K1 168.27(6) 6_644 .
Ti1 O4 K1 109.69(7) . .
Ti1 O4 K1 109.69(7) . 4_575
K1 O4 K1 83.48(4) . 4_575
Ti1 O4 K1 109.69(7) . 2_775
K1 O4 K1 140.63(14) . 2_775
K1 O4 K1 83.48(4) 4_575 2_775
Ti1 O4 K1 109.69(7) . 3_755
K1 O4 K1 83.48(4) . 3_755
K1 O4 K1 140.63(14) 4_575 3_755
K1 O4 K1 83.48(4) 2_775 3_755

loop_
_geom_bond_atom_site_label_1
_geom_bond_atom_site_label_2
_geom_bond_distance
_geom_bond_site_symmetry_2
Li1 O1 1.964(6) 7_665
Li1 O1 1.964(6) 8_545
Li1 O1 1.975(6) .
Li1 O1 1.975(6) 2_765
Li1 Li1 2.5900 7_664
Li1 Li1 2.5900 7_665
Li1 Ge1 3.088(3) 7_665
Li1 Ge1 3.088(3) 8_545
Li1 Ge1 3.174(4) .
Li1 Ge1 3.174(4) 2_765
Li1 K1 3.373(3) 5_565
Li1 K1 3.373(3) 6_645
K1 O3 2.6359(18) 7_665
K1 O2 2.722(2) 7_664
K1 O2 2.906(2) 6_654
K1 O1 2.983(3) 6_654
K1 O3 2.990(2) 6_655
K1 O4 3.0406(15) .
K1 O1 3.0654(17) 3_655
K1 O1 3.300(3) 6_655
K1 Ge1 3.3162(9) 6_654
K1 Li1 3.373(3) 5_464
K1 O3 3.404(2) .
K1 Ge1 3.4620(9) 6_655
Ti1 O4 1.677(4) .
Ti1 O2 1.9831(18) 8
Ti1 O2 1.9831(18) 6_655
Ti1 O2 1.9831(18) 7_665
Ti1 O2 1.9831(18) 5_565
Ti1 K1 3.7866(13) 2_776
Ti1 K1 3.7866(13) 4_576
Ti1 K1 3.7866(13) 1_556
Ti1 K1 3.7866(13) 3_756
Ti1 K1 3.9363(14) 4_575
Ti1 K1 3.9363(14) 3_755
Ge1 O1 1.7139(15) .
Ge1 O2 1.7198(17) .
Ge1 O3 1.7827(17) .
Ge1 O3 1.7954(17) 7_665
Ge1 Li1 3.088(3) 7_664
Ge1 K1 3.3162(9) 6_645
Ge1 K1 3.4620(9) 6_644
Ge1 K1 3.7467(8) 7_665
Ge1 K1 3.8733(5) 3_755
Ge1 K1 3.8762(9) 7_664
O1 Li1 1.964(6) 7_664
O1 K1 2.983(3) 6_645
O1 K1 3.0654(16) 4_565
O1 K1 3.300(3) 6_644
O2 Ti1 1.9831(18) 5_464
O2 K1 2.722(2) 7_665
O2 K1 2.906(2) 6_645
O3 Ge1 1.7954(17) 7_664
O3 K1 2.6359(18) 7_664
O3 K1 2.990(2) 6_644
O4 K1 3.0406(14) 4_575
O4 K1 3.0406(14) 2_775
O4 K1 3.0406(14) 3_755
